data_4110291
loop_
_publ_author_name
'Masaki Kawano'
'Takehide Kawamichi'
'Tsuyoshi Haneda'
'Takahiro Kojima'
'Makoto Fujita'

_publ_contact_author 'Masaki Kawano'
_publ_contact_author_email mkawano@appchem.t.u-tokyo.ac.jp
_publ_section_title
;
 The Modular Synthesis of Functional Porous Coordination Networks
;
_journal_name_full 'Journal of the American Chemical Society'
_journal_page_first 15418
_journal_page_last 15419
_journal_paper_doi 10.1021/ja0752540
_journal_volume 129
_journal_year 2007
_chemical_formula_sum 'C79.82 H58.51 I6 N17.3 O8.59 Zn3'
_chemical_formula_weight 2354.93
_chemical_name_systematic
;
 ?
;
_space_group_IT_number 61
_symmetry_cell_setting orthorhombic
_symmetry_space_group_name_Hall '-P 2ac 2ab'
_symmetry_space_group_name_H-M 'P b c a'
_atom_sites_solution_hydrogens geom
_atom_sites_solution_primary direct
_atom_sites_solution_secondary difmap
_audit_creation_method SHELXL-97
_cell_angle_alpha 90.00
_cell_angle_beta 90.00
_cell_angle_gamma 90.00
_cell_formula_units_Z 8
_cell_length_a 27.286(3)
_cell_length_b 13.6997(17)
_cell_length_c 45.829(6)
_cell_measurement_reflns_used 8530
_cell_measurement_temperature 80(2)
_cell_measurement_theta_max 27.561
_cell_measurement_theta_min 2.287
_cell_volume 17131(4)
_computing_cell_refinement 'Bruker SAINT'
_computing_data_collection 'Bruker SMART'
_computing_data_reduction 'Bruker SAINT'
_computing_molecular_graphics 'Bruker XP'
_computing_publication_material 'Bruker SHELXTL'
_computing_structure_refinement 'SHELXL-97 (Sheldrick, 1997)'
_computing_structure_solution 'SHELXS-97 (Sheldrick, 1990)'
_diffrn_ambient_temperature 80(2)
_diffrn_measured_fraction_theta_full 0.958
_diffrn_measured_fraction_theta_max 0.958
_diffrn_measurement_device_type 'Bruker SMART CCD area detector system'
_diffrn_measurement_method omega_scan
_diffrn_radiation_monochromator 'focusing mirror'
_diffrn_radiation_source 'fine focus rotating anode'
_diffrn_radiation_type MoK\a
_diffrn_radiation_wavelength 0.71073
_diffrn_reflns_av_R_equivalents 0.0401
_diffrn_reflns_av_sigmaI/netI 0.0248
_diffrn_reflns_limit_h_max 36
_diffrn_reflns_limit_h_min -36
_diffrn_reflns_limit_k_max 18
_diffrn_reflns_limit_k_min -18
_diffrn_reflns_limit_l_max 62
_diffrn_reflns_limit_l_min -62
_diffrn_reflns_number 194235
_diffrn_reflns_theta_full 28.90
_diffrn_reflns_theta_max 28.90
_diffrn_reflns_theta_min 1.72
_diffrn_standards_decay_% none
_exptl_absorpt_coefficient_mu 3.060
_exptl_absorpt_correction_T_max 0.7495
_exptl_absorpt_correction_T_min 0.5797
_exptl_absorpt_correction_type multi-scan
_exptl_absorpt_process_details SADABS
_exptl_crystal_colour red
_exptl_crystal_density_diffrn 1.826
_exptl_crystal_description needle
_exptl_crystal_F_000 9082
_exptl_crystal_size_max 0.20
_exptl_crystal_size_mid 0.15
_exptl_crystal_size_min 0.10
_refine_diff_density_max 3.122
_refine_diff_density_min -3.057
_refine_diff_density_rms 0.159
_refine_ls_extinction_method none
_refine_ls_goodness_of_fit_ref 1.158
_refine_ls_hydrogen_treatment constr
_refine_ls_matrix_type full
_refine_ls_number_parameters 1682
_refine_ls_number_reflns 21639
_refine_ls_number_restraints 3212
_refine_ls_restrained_S_all 1.100
_refine_ls_R_factor_all 0.0865
_refine_ls_R_factor_gt 0.0709
_refine_ls_shift/su_max 0.011
_refine_ls_shift/su_mean 0.000
_refine_ls_structure_factor_coef Fsqd
_refine_ls_weighting_details 'calc w=1/[\s^2^(Fo^2^)+(0.0446P)^2^+184.7831P] where P=(Fo^2^+2Fc^2^)/3'
_refine_ls_weighting_scheme calc
_refine_ls_wR_factor_gt 0.1579
_refine_ls_wR_factor_ref 0.1651
_reflns_number_gt 17876
_reflns_number_total 21639
_reflns_threshold_expression >2sigma(I)
_cod_data_source_file ja0752540-file002_4.cif
_cod_data_source_block 1amino_3e
_cod_original_formula_sum 'C79.82 H58.51 I6 N17.30 O8.59 Zn3'
_cod_database_code 4110291

loop_
_symmetry_equiv_pos_as_xyz
'x, y, z'
'-x+1/2, -y, z+1/2'
'-x, y+1/2, -z+1/2'
'x+1/2, -y+1/2, -z'
'-x, -y, -z'
'x-1/2, y, -z-1/2'
'x, -y-1/2, z-1/2'
'-x-1/2, y-1/2, z'

loop_
_atom_site_label
_atom_site_type_symbol
_atom_site_fract_x
_atom_site_fract_y
_atom_site_fract_z
_atom_site_U_iso_or_equiv
_atom_site_adp_type
_atom_site_occupancy
_atom_site_symmetry_multiplicity
_atom_site_calc_flag
_atom_site_refinement_flags
_atom_site_disorder_assembly
_atom_site_disorder_group
Zn1 Zn 0.24633(3) -0.15660(6) 0.311444(15) 0.02843(16) Uani 1 1 d . . .
Zn2 Zn -0.03019(3) 0.14159(6) 0.09069(2) 0.03662(19) Uani 1 1 d . . .
Zn3 Zn 0.45118(3) 0.13970(6) 0.071993(16) 0.02932(16) Uani 1 1 d . . .
I1 I 0.337270(18) -0.17113(5) 0.322769(11) 0.04765(14) Uani 1 1 d . . .
I2 I 0.194744(19) -0.31047(3) 0.304062(11) 0.04069(12) Uani 1 1 d . . .
I3 I -0.07770(2) 0.22549(5) 0.13098(2) 0.0742(2) Uani 1 1 d . . .
I4 I -0.01494(2) 0.22111(4) 0.041310(15) 0.06303(19) Uani 1 1 d . . .
I5 I 0.45111(2) 0.32339(4) 0.064236(13) 0.04842(13) Uani 1 1 d . . .
I6 I 0.517676(16) 0.04456(5) 0.098307(12) 0.04747(14) Uani 1 1 d . . .
C1 C 0.0725(3) 0.4503(5) 0.39393(17) 0.0386(16) Uani 1 1 d . . .
H1A H 0.0681 0.4751 0.3748 0.046 Uiso 1 1 calc R . .
C2 C 0.0899(3) 0.3569(5) 0.39746(15) 0.0358(15) Uani 1 1 d . . .
H2A H 0.0970 0.3176 0.3809 0.043 Uiso 1 1 calc R . .
C3 C 0.0689(3) 0.4737(6) 0.44364(17) 0.0451(18) Uani 1 1 d . . .
H3A H 0.0626 0.5152 0.4598 0.054 Uiso 1 1 calc R . .
C4 C 0.0856(3) 0.3796(5) 0.44863(17) 0.047(2) Uani 1 1 d . . .
H4A H 0.0891 0.3560 0.4680 0.056 Uiso 1 1 calc R . .
C5 C 0.0970(2) 0.3205(4) 0.42520(14) 0.0297(13) Uani 1 1 d . . .
C6 C 0.1132(2) 0.2185(4) 0.43015(14) 0.0279(12) Uani 1 1 d . . .
C7 C 0.0521(3) 0.0227(5) 0.52865(15) 0.0337(14) Uani 1 1 d . . .
H7A H 0.0325 0.0549 0.5428 0.040 Uiso 1 1 calc R . .
C8 C 0.0673(2) 0.0736(5) 0.50472(14) 0.0328(14) Uani 1 1 d . . .
H8A H 0.0581 0.1400 0.5024 0.039 Uiso 1 1 calc R . .
C9 C 0.0905(3) -0.1163(5) 0.51220(14) 0.0351(15) Uani 1 1 d . . .
H9A H 0.0978 -0.1836 0.5146 0.042 Uiso 1 1 calc R . .
C10 C 0.1077(3) -0.0689(5) 0.48759(15) 0.0370(15) Uani 1 1 d . . .
H10A H 0.1271 -0.1026 0.4736 0.044 Uiso 1 1 calc R . .
C11 C 0.0961(2) 0.0288(5) 0.48373(14) 0.0300(13) Uani 1 1 d . . .
C12 C 0.1127(2) 0.0820(5) 0.45729(13) 0.0289(13) Uani 1 1 d . . .
C13 C 0.1908(3) -0.1239(5) 0.36574(14) 0.0317(14) Uani 1 1 d . . .
H13A H 0.1896 -0.1932 0.3657 0.038 Uiso 1 1 calc R . .
C14 C 0.1703(2) -0.0741(4) 0.38881(14) 0.0307(13) Uani 1 1 d . . .
H14A H 0.1561 -0.1089 0.4046 0.037 Uiso 1 1 calc R . .
C15 C 0.2126(3) 0.0197(5) 0.34345(15) 0.0369(15) Uani 1 1 d . . .
H15A H 0.2277 0.0530 0.3276 0.044 Uiso 1 1 calc R . .
C16 C 0.1919(3) 0.0739(5) 0.36555(16) 0.0366(15) Uani 1 1 d . . .
H16A H 0.1925 0.1432 0.3648 0.044 Uiso 1 1 calc R . .
C17 C 0.1704(2) 0.0266(5) 0.38878(13) 0.0266(12) Uani 1 1 d . . .
C18 C 0.1469(2) 0.0809(4) 0.41279(13) 0.0267(12) Uani 1 1 d . . .
C21 C 0.2771(2) -0.0447(4) 0.25895(13) 0.0248(11) Uani 1 1 d . . .
H21A H 0.3085 -0.0467 0.2679 0.030 Uiso 1 1 calc R . .
C22 C 0.2734(2) -0.0097(4) 0.23072(12) 0.0240(11) Uani 1 1 d . . .
H22A H 0.3018 0.0108 0.2204 0.029 Uiso 1 1 calc R . .
C23 C 0.1940(2) -0.0671(5) 0.26227(14) 0.0341(15) Uani 1 1 d . . .
H23A H 0.1661 -0.0856 0.2733 0.041 Uiso 1 1 calc R . .
C24 C 0.1873(2) -0.0320(5) 0.23412(13) 0.0308(13) Uani 1 1 d . . .
H24A H 0.1552 -0.0265 0.2262 0.037 Uiso 1 1 calc R . .
C25 C 0.2276(2) -0.0052(4) 0.21788(12) 0.0202(11) Uani 1 1 d . . .
C26 C 0.2225(2) 0.0256(4) 0.18712(12) 0.0202(11) Uani 1 1 d . . .
C27 C 0.0405(2) 0.0891(6) 0.13783(16) 0.0419(17) Uani 1 1 d . . .
H27A H 0.0118 0.0911 0.1496 0.050 Uiso 1 1 calc R . .
C28 C 0.0852(3) 0.0714(6) 0.15126(16) 0.0434(18) Uani 1 1 d . . .
H28A H 0.0869 0.0594 0.1717 0.052 Uiso 1 1 calc R . .
C29 C 0.0764(2) 0.1000(5) 0.09298(14) 0.0313(13) Uani 1 1 d . . .
H29A H 0.0733 0.1078 0.0725 0.038 Uiso 1 1 calc R . .
C30 C 0.1225(2) 0.0858(5) 0.10462(13) 0.0294(13) Uani 1 1 d . . .
H30A H 0.1505 0.0858 0.0923 0.035 Uiso 1 1 calc R . .
C31 C 0.1274(2) 0.0715(4) 0.13435(13) 0.0247(12) Uani 1 1 d . . .
C32 C 0.1759(2) 0.0592(4) 0.14802(12) 0.0217(11) Uani 1 1 d . . .
C33 C 0.3434(2) 0.1170(5) 0.08229(13) 0.0291(13) Uani 1 1 d . . .
H33A H 0.3415 0.1357 0.0624 0.035 Uiso 1 1 calc R . .
C34 C 0.3006(2) 0.1012(5) 0.09723(13) 0.0279(12) Uani 1 1 d . . .
H34A H 0.2699 0.1079 0.0877 0.034 Uiso 1 1 calc R . .
C35 C 0.3897(2) 0.0805(5) 0.12265(13) 0.0288(13) Uani 1 1 d . . .
H35A H 0.4209 0.0717 0.1314 0.035 Uiso 1 1 calc R . .
C36 C 0.3486(2) 0.0652(4) 0.13932(13) 0.0256(12) Uani 1 1 d . . .
H36A H 0.3513 0.0479 0.1593 0.031 Uiso 1 1 calc R . .
C37 C 0.3030(2) 0.0755(4) 0.12630(12) 0.0209(11) Uani 1 1 d . . .
C38 C 0.2578(2) 0.0607(4) 0.14382(12) 0.0209(11) Uani 1 1 d . . .
N1 N 0.06156(19) 0.5075(4) 0.41682(13) 0.0317(12) Uani 1 1 d . . .
N2 N 0.0639(2) -0.0714(4) 0.53280(11) 0.0277(11) Uani 1 1 d . . .
N3 N 0.2124(2) -0.0776(4) 0.34329(11) 0.0286(11) Uani 1 1 d . . .
N4 N 0.1011(2) 0.1769(4) 0.45537(12) 0.0326(12) Uani 1 1 d . . .
N5 N 0.1365(2) 0.0313(4) 0.43727(11) 0.0281(11) Uani 1 1 d . . .
N6 N 0.13583(19) 0.1741(4) 0.40826(12) 0.0274(11) Uani 1 1 d . . .
N21 N 0.23825(19) -0.0759(4) 0.27432(11) 0.0264(11) Uani 1 1 d . . .
N22 N 0.03584(19) 0.1033(4) 0.10947(13) 0.0326(12) Uani 1 1 d . . .
N23 N 0.38773(18) 0.1076(4) 0.09434(10) 0.0243(10) Uani 1 1 d . . .
N24 N 0.17727(17) 0.0355(3) 0.17627(10) 0.0214(9) Uani 1 1 d . . .
N25 N 0.21491(18) 0.0718(3) 0.13059(10) 0.0224(10) Uani 1 1 d . . .
N26 N 0.26412(17) 0.0379(3) 0.17191(10) 0.0195(9) Uani 1 1 d . . .
C101 C 0.2304(7) 0.2812(8) 0.1786(4) 0.038(5) Uani 0.271(15) 1 d PDU A 1
C102 C 0.2483(9) 0.2577(10) 0.2063(5) 0.050(5) Uani 0.271(15) 1 d PDU A 1
C103 C 0.2169(12) 0.2392(12) 0.2292(5) 0.057(6) Uani 0.271(15) 1 d PDU A 1
H10B H 0.2296 0.2227 0.2479 0.069 Uiso 0.271(15) 1 calc PR A 1
C104 C 0.1662(11) 0.245(3) 0.2249(6) 0.061(6) Uani 0.271(15) 1 d PDU A 1
H10C H 0.1443 0.2275 0.2402 0.073 Uiso 0.271(15) 1 calc PR A 1
C105 C 0.1483(9) 0.276(3) 0.1981(6) 0.051(6) Uani 0.271(15) 1 d PDU A 1
H10D H 0.1141 0.2867 0.1956 0.062 Uiso 0.271(15) 1 calc PR A 1
C106 C 0.1801(7) 0.291(4) 0.1747(5) 0.041(5) Uani 0.271(15) 1 d PDU A 1
C107 C 0.1605(7) 0.312(4) 0.1473(5) 0.047(5) Uani 0.271(15) 1 d PDU A 1
C108 C 0.1098(8) 0.323(3) 0.1438(6) 0.058(6) Uani 0.271(15) 1 d PDU A 1
H10E H 0.0889 0.3209 0.1603 0.069 Uiso 0.271(15) 1 calc PR A 1
C109 C 0.0901(9) 0.336(3) 0.1162(7) 0.063(7) Uani 0.271(15) 1 d PDU A 1
H10F H 0.0556 0.3386 0.1136 0.075 Uiso 0.271(15) 1 calc PR A 1
C110 C 0.1211(11) 0.346(3) 0.0923(6) 0.064(7) Uani 0.271(15) 1 d PDU A 1
H11A H 0.1077 0.3550 0.0733 0.077 Uiso 0.271(15) 1 calc PR A 1
C111 C 0.1715(10) 0.343(3) 0.0960(5) 0.061(6) Uani 0.271(15) 1 d PDU A 1
H11B H 0.1925 0.3539 0.0798 0.073 Uiso 0.271(15) 1 calc PR A 1
C112 C 0.1915(8) 0.325(4) 0.1235(5) 0.049(5) Uani 0.271(15) 1 d PDU A 1
C113 C 0.2423(8) 0.321(3) 0.1275(5) 0.047(5) Uani 0.271(15) 1 d PDU A 1
C114 C 0.2729(10) 0.338(3) 0.1036(5) 0.053(5) Uani 0.271(15) 1 d PDU A 1
H11C H 0.2592 0.3457 0.0847 0.063 Uiso 0.271(15) 1 calc PR A 1
C115 C 0.3233(9) 0.344(3) 0.1075(6) 0.052(6) Uani 0.271(15) 1 d PDU A 1
H11D H 0.3440 0.3605 0.0916 0.063 Uiso 0.271(15) 1 calc PR A 1
C116 C 0.3432(8) 0.325(3) 0.1348(6) 0.050(6) Uani 0.271(15) 1 d PDU A 1
H11E H 0.3778 0.3256 0.1373 0.060 Uiso 0.271(15) 1 calc PR A 1
C117 C 0.3131(7) 0.306(3) 0.1585(6) 0.052(6) Uani 0.271(15) 1 d PDU A 1
H11F H 0.3271 0.2948 0.1772 0.063 Uiso 0.271(15) 1 calc PR A 1
C118 C 0.2621(7) 0.303(3) 0.1549(5) 0.044(5) Uani 0.271(15) 1 d PDU A 1
N101 N 0.2979(9) 0.2312(15) 0.2123(7) 0.063(7) Uani 0.271(15) 1 d PDU A 1
H10G H 0.3058 0.2058 0.2293 0.075 Uiso 0.271(15) 1 calc PR A 1
H10H H 0.3207 0.2403 0.1989 0.075 Uiso 0.271(15) 1 calc PR A 1
C121 C 0.2635(6) 0.305(2) 0.1485(4) 0.039(3) Uani 0.484(17) 1 d PDU B 2
C122 C 0.3148(6) 0.3161(18) 0.1475(5) 0.048(4) Uani 0.484(17) 1 d PDU B 2
C123 C 0.3403(7) 0.3332(19) 0.1221(5) 0.051(4) Uani 0.484(17) 1 d PDU B 2
H12A H 0.3751 0.3332 0.1219 0.062 Uiso 0.484(17) 1 calc PR B 2
C124 C 0.3133(8) 0.350(2) 0.0964(5) 0.047(4) Uani 0.484(17) 1 d PDU B 2
H12B H 0.3296 0.3656 0.0787 0.057 Uiso 0.484(17) 1 calc PR B 2
C125 C 0.2621(8) 0.345(2) 0.0974(5) 0.047(4) Uani 0.484(17) 1 d PDU B 2
H12C H 0.2443 0.3561 0.0798 0.057 Uiso 0.484(17) 1 calc PR B 2
C126 C 0.2355(6) 0.324(2) 0.1231(4) 0.034(3) Uani 0.484(17) 1 d PDU B 2
C127 C 0.1835(7) 0.323(2) 0.1243(4) 0.041(3) Uani 0.484(17) 1 d PDU B 2
C128 C 0.1566(8) 0.335(2) 0.0981(5) 0.046(4) Uani 0.484(17) 1 d PDU B 2
H12D H 0.1735 0.3401 0.0800 0.055 Uiso 0.484(17) 1 calc PR B 2
C129 C 0.1064(9) 0.341(2) 0.0987(6) 0.057(5) Uani 0.484(17) 1 d PDU B 2
H12E H 0.0885 0.3490 0.0810 0.069 Uiso 0.484(17) 1 calc PR B 2
C130 C 0.0817(8) 0.335(2) 0.1252(6) 0.060(5) Uani 0.484(17) 1 d PDU B 2
H13B H 0.0471 0.3428 0.1259 0.072 Uiso 0.484(17) 1 calc PR B 2
C131 C 0.1077(7) 0.317(2) 0.1505(6) 0.060(5) Uani 0.484(17) 1 d PDU B 2
H13C H 0.0902 0.3092 0.1682 0.072 Uiso 0.484(17) 1 calc PR B 2
C132 C 0.1593(7) 0.311(2) 0.1511(4) 0.044(3) Uani 0.484(17) 1 d PDU B 2
C133 C 0.1865(7) 0.291(2) 0.1773(4) 0.041(3) Uani 0.484(17) 1 d PDU B 2
C134 C 0.1615(8) 0.2741(19) 0.2040(4) 0.056(4) Uani 0.484(17) 1 d PDU B 2
H13D H 0.1270 0.2826 0.2050 0.067 Uiso 0.484(17) 1 calc PR B 2
C135 C 0.1872(8) 0.2448(17) 0.2289(4) 0.058(5) Uani 0.484(17) 1 d PDU B 2
H13E H 0.1706 0.2332 0.2468 0.069 Uiso 0.484(17) 1 calc PR B 2
C136 C 0.2371(9) 0.2331(18) 0.2268(5) 0.060(5) Uani 0.484(17) 1 d PDU B 2
H13F H 0.2550 0.2140 0.2437 0.072 Uiso 0.484(17) 1 calc PR B 2
C137 C 0.2618(8) 0.2481(18) 0.2014(5) 0.053(4) Uani 0.484(17) 1 d PDU B 2
H13G H 0.2959 0.2348 0.2007 0.064 Uiso 0.484(17) 1 calc PR B 2
C138 C 0.2381(7) 0.2827(17) 0.1760(4) 0.041(3) Uani 0.484(17) 1 d PDU B 2
N121 N 0.3466(8) 0.2983(12) 0.1718(4) 0.097(7) Uani 0.484(17) 1 d PDU B 2
H12F H 0.3786 0.2992 0.1694 0.116 Uiso 0.484(17) 1 calc PR B 2
H12G H 0.3341 0.2866 0.1892 0.116 Uiso 0.484(17) 1 calc PR B 2
C141 C 0.1479(11) 0.311(4) 0.1483(8) 0.046(5) Uani 0.244(17) 1 d PDU C 3
C142 C 0.0964(12) 0.316(4) 0.1459(8) 0.056(6) Uani 0.244(17) 1 d PDU C 3
C143 C 0.0729(14) 0.334(4) 0.1200(9) 0.057(6) Uani 0.244(17) 1 d PDU C 3
H14B H 0.0382 0.3342 0.1190 0.068 Uiso 0.244(17) 1 calc PR C 3
C144 C 0.1012(16) 0.352(4) 0.0951(9) 0.058(6) Uani 0.244(17) 1 d PDU C 3
H14C H 0.0857 0.3688 0.0772 0.070 Uiso 0.244(17) 1 calc PR C 3
C145 C 0.1518(16) 0.344(4) 0.0966(8) 0.051(6) Uani 0.244(17) 1 d PDU C 3
H14D H 0.1707 0.3515 0.0793 0.061 Uiso 0.244(17) 1 calc PR C 3
C146 C 0.1759(13) 0.325(4) 0.1231(8) 0.041(5) Uani 0.244(17) 1 d PDU C 3
C147 C 0.2275(13) 0.325(4) 0.1245(8) 0.039(5) Uani 0.244(17) 1 d PDU C 3
C148 C 0.2537(16) 0.344(4) 0.0985(8) 0.054(6) Uani 0.244(17) 1 d PDU C 3
H14E H 0.2363 0.3545 0.0809 0.064 Uiso 0.244(17) 1 calc PR C 3
C149 C 0.3046(17) 0.348(4) 0.0986(10) 0.053(6) Uani 0.244(17) 1 d PDU C 3
H14F H 0.3226 0.3612 0.0813 0.063 Uiso 0.244(17) 1 calc PR C 3
C150 C 0.3282(15) 0.331(3) 0.1250(10) 0.053(6) Uani 0.244(17) 1 d PDU C 3
H15B H 0.3628 0.3373 0.1261 0.063 Uiso 0.244(17) 1 calc PR C 3
C151 C 0.3025(13) 0.305(3) 0.1498(9) 0.051(6) Uani 0.244(17) 1 d PDU C 3
H15C H 0.3205 0.2881 0.1668 0.062 Uiso 0.244(17) 1 calc PR C 3
C152 C 0.2514(12) 0.301(3) 0.1509(8) 0.043(5) Uani 0.244(17) 1 d PDU C 3
C153 C 0.2240(12) 0.281(3) 0.1771(7) 0.039(5) Uani 0.244(17) 1 d PDU C 3
C154 C 0.2449(14) 0.248(3) 0.2035(8) 0.043(5) Uani 0.244(17) 1 d PDU C 3
H15D H 0.2791 0.2350 0.2043 0.052 Uiso 0.244(17) 1 calc PR C 3
C155 C 0.2168(16) 0.232(3) 0.2286(8) 0.052(6) Uani 0.244(17) 1 d PDU C 3
H15E H 0.2319 0.2146 0.2465 0.062 Uiso 0.244(17) 1 calc PR C 3
C156 C 0.1664(16) 0.243(4) 0.2267(8) 0.058(6) Uani 0.244(17) 1 d PDU C 3
H15F H 0.1466 0.2315 0.2434 0.070 Uiso 0.244(17) 1 calc PR C 3
C157 C 0.1449(14) 0.272(4) 0.2010(8) 0.052(6) Uani 0.244(17) 1 d PDU C 3
H15G H 0.1103 0.2788 0.2003 0.062 Uiso 0.244(17) 1 calc PR C 3
C158 C 0.1726(12) 0.290(3) 0.1756(7) 0.041(5) Uani 0.244(17) 1 d PDU C 3
N141 N 0.0639(13) 0.294(3) 0.1695(8) 0.096(12) Uani 0.244(17) 1 d PDU C 3
H14G H 0.0321 0.2927 0.1666 0.115 Uiso 0.244(17) 1 calc PR C 3
H14H H 0.0758 0.2816 0.1870 0.115 Uiso 0.244(17) 1 calc PR C 3
C201 C 0.2957(5) 0.8372(9) 0.5242(2) 0.110(5) Uani 1 1 d DU D 4
C202 C 0.3452(6) 0.8155(10) 0.5216(3) 0.135(7) Uani 1 1 d DU D 4
H20A H 0.3557 0.7498 0.5194 0.162 Uiso 1 1 calc R D 4
C203 C 0.3791(4) 0.8910(15) 0.5222(3) 0.155(8) Uani 1 1 d DU D 4
H20B H 0.4131 0.8768 0.5216 0.186 Uiso 1 1 calc R D 4
C204 C 0.3633(6) 0.9870(13) 0.5237(3) 0.156(8) Uani 1 1 d DU D 4
H20C H 0.3865 1.0387 0.5224 0.187 Uiso 1 1 calc R D 4
C205 C 0.3141(7) 1.0079(8) 0.5270(3) 0.141(7) Uani 1 1 d DU D 4
H20D H 0.3035 1.0735 0.5294 0.169 Uiso 1 1 calc R D 4
C206 C 0.2801(4) 0.9326(10) 0.5269(2) 0.119(6) Uani 1 1 d DU D 4
H20E H 0.2462 0.9467 0.5287 0.143 Uiso 1 1 calc R D 4
N201 N 0.2574(7) 0.7581(11) 0.5248(5) 0.187(8) Uani 1 1 d DU D 4
O201 O 0.2748(9) 0.6779(11) 0.5200(4) 0.295(14) Uani 1 1 d DU D 4
O202 O 0.2157(6) 0.7872(18) 0.5258(4) 0.260(13) Uani 1 1 d DU D 4
C211 C 0.2761(7) -0.0380(11) 0.4321(4) 0.073(5) Uani 0.620(10) 1 d PDU E 5
C212 C 0.2665(8) 0.0355(13) 0.4521(4) 0.076(5) Uani 0.620(10) 1 d PDU E 5
H21B H 0.2488 0.0222 0.4695 0.091 Uiso 0.620(10) 1 calc PR E 5
C213 C 0.2831(10) 0.1285(14) 0.4461(5) 0.106(7) Uani 0.620(10) 1 d PDU E 5
H21C H 0.2799 0.1791 0.4601 0.127 Uiso 0.620(10) 1 calc PR E 5
C214 C 0.3045(12) 0.1468(15) 0.4193(5) 0.094(7) Uani 0.620(10) 1 d PDU E 5
H21D H 0.3160 0.2108 0.4151 0.113 Uiso 0.620(10) 1 calc PR E 5
C215 C 0.3096(9) 0.0754(13) 0.3987(5) 0.075(6) Uani 0.620(10) 1 d PDU E 5
H21E H 0.3216 0.0917 0.3799 0.090 Uiso 0.620(10) 1 calc PR E 5
C216 C 0.2976(8) -0.0205(13) 0.4051(4) 0.064(5) Uani 0.620(10) 1 d PDU E 5
H21F H 0.3036 -0.0718 0.3916 0.077 Uiso 0.620(10) 1 calc PR E 5
N211 N 0.2606(5) -0.1402(11) 0.4388(3) 0.088(5) Uani 0.620(10) 1 d PDU E 5
O211 O 0.2342(7) -0.1516(14) 0.4600(3) 0.098(6) Uani 0.620(10) 1 d PDU E 5
O212 O 0.2718(6) -0.2002(13) 0.4206(5) 0.144(8) Uani 0.620(10) 1 d PDU E 5
C221 C 0.2575(8) -0.0123(16) 0.4457(4) 0.055(6) Uani 0.380(10) 1 d PDU E 6
C222 C 0.2727(12) 0.0833(16) 0.4412(6) 0.065(6) Uani 0.380(10) 1 d PDU E 6
H22B H 0.2625 0.1340 0.4539 0.077 Uiso 0.380(10) 1 calc PR E 6
C223 C 0.3030(15) 0.1030(19) 0.4175(8) 0.074(7) Uani 0.380(10) 1 d PDU E 6
H22C H 0.3161 0.1666 0.4150 0.089 Uiso 0.380(10) 1 calc PR E 6
C224 C 0.3140(12) 0.030(2) 0.3979(7) 0.069(8) Uani 0.380(10) 1 d PDU E 6
H22D H 0.3331 0.0452 0.3811 0.082 Uiso 0.380(10) 1 calc PR E 6
C225 C 0.2977(14) -0.063(2) 0.4020(6) 0.070(8) Uani 0.380(10) 1 d PDU E 6
H22E H 0.3051 -0.1128 0.3882 0.084 Uiso 0.380(10) 1 calc PR E 6
C226 C 0.2705(11) -0.0856(18) 0.4265(6) 0.077(7) Uani 0.380(10) 1 d PDU E 6
H22F H 0.2608 -0.1510 0.4302 0.092 Uiso 0.380(10) 1 calc PR E 6
N221 N 0.2273(7) -0.0403(13) 0.4715(4) 0.073(7) Uani 0.380(10) 1 d PDU E 6
O221 O 0.2130(7) 0.0288(16) 0.4865(4) 0.087(7) Uani 0.380(10) 1 d PDU E 6
O222 O 0.2184(11) -0.1266(14) 0.4753(6) 0.094(9) Uani 0.380(10) 1 d PDU E 6
C231 C 0.9361(4) 0.5446(12) 0.2309(3) 0.086(5) Uani 0.718(6) 1 d PDU F 7
C232 C 0.9371(4) 0.4464(12) 0.2259(3) 0.090(5) Uani 0.718(6) 1 d PDU F 7
H23B H 0.9421 0.4019 0.2415 0.108 Uiso 0.718(6) 1 calc PR F 7
C233 C 0.9308(5) 0.4128(10) 0.1977(3) 0.078(4) Uani 0.718(6) 1 d PDU F 7
H23C H 0.9314 0.3447 0.1938 0.094 Uiso 0.718(6) 1 calc PR F 7
C234 C 0.9236(6) 0.4782(9) 0.1756(3) 0.067(4) Uani 0.718(6) 1 d PDU F 7
H23D H 0.9193 0.4544 0.1563 0.080 Uiso 0.718(6) 1 calc PR F 7
C235 C 0.9223(8) 0.5771(11) 0.1803(3) 0.095(6) Uani 0.718(6) 1 d PDU F 7
H23E H 0.9188 0.6213 0.1645 0.114 Uiso 0.718(6) 1 calc PR F 7
C236 C 0.9263(9) 0.6114(13) 0.2091(3) 0.113(6) Uani 0.718(6) 1 d PDU F 7
H23F H 0.9223 0.6787 0.2134 0.136 Uiso 0.718(6) 1 calc PR F 7
N231 N 0.9434(6) 0.5853(14) 0.2610(3) 0.131(7) Uani 0.718(6) 1 d PDU F 7
O231 O 0.9478(7) 0.5260(15) 0.2806(2) 0.176(9) Uani 0.718(6) 1 d PDU F 7
O232 O 0.9457(8) 0.6735(13) 0.2635(3) 0.164(9) Uani 0.718(6) 1 d PDU F 7
C241 C 0.9395(5) 0.9843(19) 0.2348(4) 0.174(11) Uani 0.494(11) 1 d PDU G 8
C242 C 0.9427(8) 0.9430(18) 0.2625(5) 0.180(12) Uani 0.494(11) 1 d PDU G 8
H24B H 0.9561 0.8795 0.2649 0.216 Uiso 0.494(11) 1 calc PR G 8
C243 C 0.9264(9) 0.995(3) 0.2865(4) 0.169(12) Uani 0.494(11) 1 d PDU G 8
H24C H 0.9286 0.9670 0.3054 0.203 Uiso 0.494(11) 1 calc PR G 8
C244 C 0.9069(9) 1.088(3) 0.2830(7) 0.191(12) Uani 0.494(11) 1 d PDU G 8
H24D H 0.8958 1.1230 0.2995 0.230 Uiso 0.494(11) 1 calc PR G 8
C245 C 0.9036(10) 1.1290(19) 0.2554(8) 0.193(12) Uani 0.494(11) 1 d PDU G 8
H24E H 0.8903 1.1926 0.2531 0.232 Uiso 0.494(11) 1 calc PR G 8
C246 C 0.9198(8) 1.077(2) 0.2311(6) 0.183(12) Uani 0.494(11) 1 d PDU G 8
H24F H 0.9175 1.1049 0.2122 0.220 Uiso 0.494(11) 1 calc PR G 8
N241 N 0.9565(6) 0.9316(18) 0.2081(5) 0.195(14) Uani 0.494(11) 1 d PDU G 8
O241 O 0.9733(10) 0.8504(18) 0.2124(7) 0.235(16) Uani 0.494(11) 1 d PDU G 8
O242 O 0.9519(8) 0.975(2) 0.1854(4) 0.175(13) Uani 0.494(11) 1 d PDU G 8
C251 C 0.9369(11) 1.272(3) 0.2993(9) 0.23(2) Uani 0.282(6) 1 d PDU F 9
C252 C 0.9529(19) 1.242(4) 0.3266(10) 0.24(2) Uani 0.282(6) 1 d PDU F 9
H25A H 0.9467 1.1769 0.3330 0.287 Uiso 0.282(6) 1 calc PR F 9
C253 C 0.978(2) 1.306(5) 0.3445(11) 0.22(2) Uani 0.282(6) 1 d PDU F 9
H25B H 0.9877 1.2871 0.3636 0.260 Uiso 0.282(6) 1 calc PR F 9
C254 C 0.989(2) 1.399(5) 0.3343(15) 0.24(2) Uani 0.282(6) 1 d PDU F 9
H25C H 1.0073 1.4429 0.3463 0.286 Uiso 0.282(6) 1 calc PR F 9
C255 C 0.974(2) 1.428(4) 0.3067(16) 0.24(2) Uani 0.282(6) 1 d PDU F 9
H25D H 0.9841 1.4900 0.2992 0.291 Uiso 0.282(6) 1 calc PR F 9
C256 C 0.945(2) 1.367(4) 0.2900(12) 0.23(2) Uani 0.282(6) 1 d PDU F 9
H25E H 0.9306 1.3897 0.2724 0.277 Uiso 0.282(6) 1 calc PR F 9
N251 N 0.9081(18) 1.208(4) 0.2790(10) 0.222(17) Uani 0.282(6) 1 d PDU F 9
O251 O 0.907(2) 1.122(3) 0.2852(12) 0.210(18) Uani 0.282(6) 1 d PDU F 9
O252 O 0.896(2) 1.248(4) 0.2565(11) 0.27(3) Uani 0.282(6) 1 d PDU F 9
C261 C 0.9509(8) 0.6801(16) 0.1912(6) 0.126(10) Uani 0.282(6) 1 d PDU F 10
C262 C 0.9588(11) 0.6929(19) 0.1615(6) 0.132(14) Uani 0.282(6) 1 d PDU F 10
H26A H 0.9401 0.6567 0.1477 0.159 Uiso 0.282(6) 1 calc PR F 10
C263 C 0.9940(13) 0.759(2) 0.1518(7) 0.116(14) Uani 0.282(6) 1 d PDU F 10
H26B H 0.9994 0.7676 0.1315 0.139 Uiso 0.282(6) 1 calc PR F 10
C264 C 1.0214(12) 0.812(2) 0.1718(10) 0.146(16) Uani 0.282(6) 1 d PDU F 10
H26C H 1.0454 0.8568 0.1652 0.175 Uiso 0.282(6) 1 calc PR F 10
C265 C 1.0135(14) 0.799(3) 0.2015(9) 0.163(16) Uani 0.282(6) 1 d PDU F 10
H26D H 1.0323 0.8354 0.2152 0.195 Uiso 0.282(6) 1 calc PR F 10
C266 C 0.9783(13) 0.733(2) 0.2112(6) 0.170(16) Uani 0.282(6) 1 d PDU F 10
H26E H 0.9729 0.7248 0.2315 0.204 Uiso 0.282(6) 1 calc PR F 10
N261 N 0.9136(10) 0.611(2) 0.2034(6) 0.110(9) Uani 0.282(6) 1 d PDU F 10
O261 O 0.8898(12) 0.564(3) 0.1858(8) 0.143(14) Uani 0.282(6) 1 d PDU F 10
O262 O 0.9110(13) 0.607(3) 0.2297(6) 0.158(15) Uani 0.282(6) 1 d PDU F 10
C271 C 0.9414(12) 1.073(3) 0.2480(8) 0.206(13) Uani 0.257(11) 1 d PDU H 11
C272 C 0.9188(16) 0.988(3) 0.2577(10) 0.179(13) Uani 0.257(11) 1 d PDU H 11
H27B H 0.9054 0.9429 0.2440 0.215 Uiso 0.257(11) 1 calc PR H 11
C273 C 0.916(2) 0.969(4) 0.2874(11) 0.187(13) Uani 0.257(11) 1 d PDU H 11
H27C H 0.8969 0.9153 0.2943 0.225 Uiso 0.257(11) 1 calc PR H 11
C274 C 0.941(2) 1.029(5) 0.3069(8) 0.189(14) Uani 0.257(11) 1 d PDU H 11
H27D H 0.9487 1.0062 0.3259 0.227 Uiso 0.257(11) 1 calc PR H 11
C275 C 0.955(2) 1.122(5) 0.2979(9) 0.199(15) Uani 0.257(11) 1 d PDU H 11
H27E H 0.9623 1.1706 0.3119 0.239 Uiso 0.257(11) 1 calc PR H 11
C276 C 0.957(2) 1.143(3) 0.2681(9) 0.217(16) Uani 0.257(11) 1 d PDU H 11
H27F H 0.9687 1.2040 0.2616 0.260 Uiso 0.257(11) 1 calc PR H 11
N271 N 0.9431(17) 1.098(3) 0.2160(8) 0.202(16) Uani 0.257(11) 1 d PDU H 11
O271 O 0.9269(14) 1.034(4) 0.2003(9) 0.163(19) Uani 0.257(11) 1 d PDU H 11
O272 O 0.972(2) 1.161(4) 0.2091(10) 0.26(3) Uani 0.257(11) 1 d PDU H 11

loop_
_atom_site_aniso_label
_atom_site_aniso_U_11
_atom_site_aniso_U_22
_atom_site_aniso_U_33
_atom_site_aniso_U_23
_atom_site_aniso_U_13
_atom_site_aniso_U_12
Zn1 0.0310(4) 0.0325(4) 0.0218(3) 0.0060(3) 0.0029(3) 0.0059(3)
Zn2 0.0286(4) 0.0260(4) 0.0553(5) 0.0033(3) -0.0157(3) -0.0039(3)
Zn3 0.0255(3) 0.0364(4) 0.0261(3) 0.0009(3) 0.0010(3) -0.0041(3)
I1 0.0332(2) 0.0741(4) 0.0357(2) 0.0194(2) -0.00292(19) 0.0099(2)
I2 0.0491(3) 0.0283(2) 0.0446(3) 0.00010(19) 0.0047(2) 0.00438(19)
I3 0.0441(3) 0.0583(4) 0.1203(6) -0.0379(4) 0.0001(3) 0.0092(3)
I4 0.0631(4) 0.0476(3) 0.0785(4) 0.0379(3) -0.0377(3) -0.0220(3)
I5 0.0501(3) 0.0347(2) 0.0604(3) -0.0022(2) -0.0056(2) -0.0117(2)
I6 0.0239(2) 0.0715(4) 0.0471(3) 0.0187(3) -0.00131(19) 0.0001(2)
C1 0.044(4) 0.030(3) 0.041(4) 0.004(3) 0.006(3) 0.008(3)
C2 0.049(4) 0.026(3) 0.033(3) 0.005(3) 0.011(3) 0.005(3)
C3 0.063(5) 0.035(4) 0.037(4) -0.008(3) -0.018(4) 0.011(4)
C4 0.079(6) 0.028(3) 0.034(4) -0.004(3) -0.022(4) 0.012(4)
C5 0.032(3) 0.022(3) 0.035(3) -0.002(2) -0.004(3) 0.002(2)
C6 0.030(3) 0.024(3) 0.030(3) -0.002(2) -0.005(2) 0.001(2)
C7 0.041(4) 0.031(3) 0.030(3) -0.006(3) 0.001(3) 0.004(3)
C8 0.037(3) 0.028(3) 0.033(3) -0.005(3) -0.005(3) 0.008(3)
C9 0.057(4) 0.020(3) 0.028(3) -0.001(2) 0.002(3) 0.007(3)
C10 0.053(4) 0.029(3) 0.029(3) 0.001(3) 0.007(3) 0.009(3)
C11 0.035(3) 0.027(3) 0.029(3) -0.002(2) -0.007(3) 0.005(3)
C12 0.034(3) 0.031(3) 0.021(3) -0.002(2) -0.005(2) 0.006(3)
C13 0.040(4) 0.025(3) 0.030(3) 0.003(2) 0.010(3) -0.001(3)
C14 0.040(4) 0.023(3) 0.029(3) 0.006(2) 0.011(3) 0.001(3)
C15 0.046(4) 0.031(3) 0.033(3) 0.011(3) 0.010(3) 0.000(3)
C16 0.044(4) 0.022(3) 0.044(4) 0.006(3) 0.013(3) 0.001(3)
C17 0.026(3) 0.027(3) 0.027(3) 0.001(2) 0.000(2) 0.001(2)
C18 0.026(3) 0.027(3) 0.027(3) -0.002(2) -0.003(2) 0.002(2)
C21 0.027(3) 0.022(3) 0.025(3) 0.000(2) 0.000(2) 0.000(2)
C22 0.028(3) 0.025(3) 0.019(3) 0.000(2) -0.003(2) 0.000(2)
C23 0.026(3) 0.051(4) 0.026(3) 0.010(3) 0.005(2) 0.004(3)
C24 0.032(3) 0.037(3) 0.023(3) 0.007(3) 0.002(2) 0.008(3)
C25 0.030(3) 0.014(2) 0.017(2) -0.0001(19) 0.000(2) 0.003(2)
C26 0.026(3) 0.015(2) 0.019(3) -0.008(2) 0.000(2) 0.005(2)
C27 0.023(3) 0.067(5) 0.036(4) 0.009(3) -0.001(3) -0.001(3)
C28 0.029(3) 0.070(5) 0.031(4) 0.007(3) -0.004(3) 0.000(3)
C29 0.035(3) 0.036(3) 0.023(3) 0.001(3) -0.005(2) 0.004(3)
C30 0.028(3) 0.036(3) 0.025(3) -0.002(2) 0.000(2) 0.003(3)
C31 0.030(3) 0.023(3) 0.022(3) 0.001(2) -0.006(2) 0.000(2)
C32 0.026(3) 0.018(3) 0.021(3) -0.003(2) -0.005(2) -0.001(2)
C33 0.031(3) 0.034(3) 0.022(3) 0.003(2) 0.001(2) 0.001(3)
C34 0.027(3) 0.034(3) 0.022(3) 0.004(2) -0.003(2) 0.002(2)
C35 0.026(3) 0.035(3) 0.026(3) 0.003(2) -0.002(2) 0.001(3)
C36 0.026(3) 0.030(3) 0.021(3) 0.001(2) -0.001(2) 0.008(2)
C37 0.025(3) 0.014(2) 0.024(3) -0.005(2) -0.001(2) 0.001(2)
C38 0.028(3) 0.013(2) 0.022(3) 0.001(2) -0.002(2) -0.002(2)
N1 0.026(3) 0.030(3) 0.039(3) 0.000(2) -0.007(2) 0.002(2)
N2 0.033(3) 0.025(3) 0.025(3) -0.004(2) -0.006(2) 0.001(2)
N3 0.032(3) 0.027(3) 0.027(3) 0.003(2) 0.005(2) -0.002(2)
N4 0.039(3) 0.028(3) 0.031(3) -0.002(2) -0.003(2) 0.006(2)
N5 0.033(3) 0.026(3) 0.025(3) 0.000(2) -0.004(2) 0.004(2)
N6 0.026(2) 0.025(3) 0.032(3) 0.001(2) -0.001(2) -0.002(2)
N21 0.032(3) 0.027(3) 0.021(2) 0.0025(19) 0.005(2) 0.005(2)
N22 0.025(3) 0.033(3) 0.040(3) 0.004(2) -0.009(2) -0.001(2)
N23 0.028(2) 0.025(2) 0.020(2) 0.0014(19) -0.0001(19) 0.002(2)
N24 0.025(2) 0.017(2) 0.022(2) 0.0003(18) -0.0001(18) 0.0008(18)
N25 0.028(2) 0.019(2) 0.020(2) -0.0011(18) -0.0020(19) 0.0007(19)
N26 0.022(2) 0.015(2) 0.022(2) -0.0013(17) 0.0001(18) 0.0017(17)
C101 0.055(8) 0.010(10) 0.049(7) -0.008(9) -0.006(7) 0.002(10)
C102 0.071(10) 0.030(11) 0.050(8) -0.020(10) -0.019(8) -0.002(11)
C103 0.096(13) 0.033(12) 0.043(9) -0.006(11) -0.022(10) -0.012(15)
C104 0.092(12) 0.040(12) 0.051(10) -0.002(11) 0.007(11) -0.017(13)
C105 0.054(11) 0.034(12) 0.066(10) -0.005(11) 0.002(8) -0.008(12)
C106 0.052(8) 0.018(10) 0.054(7) -0.004(10) -0.001(7) -0.002(10)
C107 0.057(8) 0.019(10) 0.064(8) -0.001(10) -0.008(7) 0.005(10)
C108 0.062(9) 0.033(12) 0.078(10) -0.012(11) -0.018(8) 0.005(12)
C109 0.066(12) 0.038(12) 0.084(13) 0.016(13) -0.017(9) 0.002(13)
C110 0.071(13) 0.037(12) 0.085(11) 0.018(12) -0.015(11) 0.001(15)
C111 0.074(12) 0.040(13) 0.067(9) 0.007(12) -0.012(9) -0.003(14)
C112 0.069(8) 0.023(10) 0.057(8) -0.002(10) -0.007(7) -0.003(11)
C113 0.065(8) 0.025(10) 0.050(8) -0.009(10) 0.004(7) 0.000(10)
C114 0.064(10) 0.032(11) 0.062(9) -0.010(11) 0.002(9) -0.009(12)
C115 0.059(11) 0.020(11) 0.078(13) -0.009(14) 0.001(11) 0.004(12)
C116 0.058(11) 0.019(11) 0.073(14) -0.009(13) 0.003(9) 0.002(11)
C117 0.055(9) 0.029(11) 0.074(12) -0.011(12) -0.003(8) -0.004(11)
C118 0.051(8) 0.019(10) 0.061(8) -0.014(10) 0.000(7) 0.005(10)
N101 0.079(11) 0.019(11) 0.090(19) 0.011(12) -0.041(11) -0.010(11)
C121 0.050(7) 0.016(7) 0.050(6) -0.018(6) -0.009(5) 0.009(7)
C122 0.052(7) 0.025(8) 0.066(8) -0.009(8) -0.015(6) 0.002(8)
C123 0.055(9) 0.014(7) 0.085(10) -0.005(9) -0.001(7) 0.008(7)
C124 0.053(9) 0.026(8) 0.063(8) -0.011(8) 0.005(7) -0.001(8)
C125 0.059(9) 0.033(8) 0.050(7) -0.003(8) -0.002(6) 0.001(9)
C126 0.055(7) 0.015(7) 0.031(5) -0.009(6) -0.008(5) -0.004(7)
C127 0.055(7) 0.018(7) 0.050(6) -0.001(7) -0.011(5) -0.004(8)
C128 0.056(8) 0.022(8) 0.061(7) 0.006(7) -0.021(6) -0.010(8)
C129 0.060(9) 0.035(9) 0.077(9) 0.012(9) -0.019(8) 0.000(9)
C130 0.050(9) 0.034(9) 0.096(11) 0.006(10) -0.008(7) 0.007(9)
C131 0.060(8) 0.043(9) 0.078(9) 0.001(10) 0.002(7) -0.002(9)
C132 0.055(7) 0.021(7) 0.056(6) -0.013(7) -0.004(5) 0.004(8)
C133 0.063(8) 0.017(7) 0.043(5) -0.012(6) -0.002(5) -0.004(8)
C134 0.082(10) 0.035(8) 0.050(7) -0.010(7) -0.005(7) -0.018(9)
C135 0.101(13) 0.039(9) 0.034(6) -0.016(6) -0.005(9) -0.026(13)
C136 0.107(13) 0.024(7) 0.049(7) -0.008(7) -0.021(9) 0.005(10)
C137 0.084(11) 0.025(7) 0.050(7) -0.016(6) -0.022(7) 0.023(9)
C138 0.067(8) 0.012(7) 0.044(6) -0.008(6) -0.015(6) 0.004(7)
N121 0.137(15) 0.048(10) 0.105(11) -0.025(9) -0.087(12) 0.012(10)
C141 0.051(9) 0.025(10) 0.063(8) -0.005(10) -0.009(7) 0.003(11)
C142 0.051(9) 0.040(12) 0.076(11) 0.000(12) -0.010(8) -0.004(12)
C143 0.053(12) 0.024(12) 0.092(12) -0.002(13) -0.023(9) -0.003(12)
C144 0.063(11) 0.037(13) 0.075(11) 0.007(12) -0.032(10) -0.008(13)
C145 0.062(10) 0.029(12) 0.061(9) 0.001(11) -0.025(9) -0.002(13)
C146 0.055(8) 0.018(10) 0.051(8) -0.003(10) -0.014(7) 0.004(10)
C147 0.058(8) 0.018(10) 0.041(8) -0.007(9) -0.009(7) -0.003(10)
C148 0.073(11) 0.035(13) 0.053(9) -0.005(12) 0.005(9) 0.002(13)
C149 0.068(11) 0.027(12) 0.064(11) -0.015(12) 0.007(10) 0.000(13)
C150 0.068(12) 0.024(12) 0.067(12) -0.009(12) 0.005(9) -0.006(12)
C151 0.055(9) 0.035(12) 0.064(11) -0.008(11) -0.001(9) 0.007(12)
C152 0.054(9) 0.027(10) 0.048(8) -0.013(10) -0.008(7) 0.007(10)
C153 0.056(9) 0.014(10) 0.047(7) -0.008(9) -0.005(7) 0.001(10)
C154 0.061(11) 0.016(10) 0.051(9) -0.015(9) -0.019(8) -0.017(10)
C155 0.088(13) 0.026(11) 0.042(9) -0.007(10) -0.021(10) -0.009(14)
C156 0.088(13) 0.038(12) 0.049(10) -0.002(11) 0.008(11) -0.017(14)
C157 0.055(11) 0.037(12) 0.064(9) -0.006(12) 0.003(9) -0.002(12)
C158 0.054(9) 0.015(10) 0.054(8) -0.001(9) -0.004(7) -0.006(10)
N141 0.079(18) 0.12(3) 0.088(16) -0.04(2) 0.031(16) 0.01(2)
C201 0.169(14) 0.134(12) 0.027(5) -0.001(6) 0.033(7) -0.022(11)
C202 0.199(17) 0.180(16) 0.027(5) -0.014(8) 0.012(9) 0.064(14)
C203 0.129(13) 0.31(2) 0.025(5) -0.010(13) -0.004(7) 0.019(16)
C204 0.185(17) 0.24(2) 0.043(7) -0.016(12) -0.033(11) -0.079(17)
C205 0.24(2) 0.141(14) 0.042(6) 0.007(8) -0.032(11) -0.029(15)
C206 0.179(15) 0.144(13) 0.034(5) 0.000(7) -0.006(8) 0.060(12)
N201 0.31(2) 0.141(15) 0.109(13) 0.017(13) 0.020(17) -0.015(18)
O201 0.60(4) 0.193(19) 0.096(11) 0.027(13) 0.013(18) -0.06(2)
O202 0.187(17) 0.48(4) 0.115(12) -0.080(17) 0.071(13) -0.10(2)
C211 0.048(9) 0.091(13) 0.081(12) 0.029(10) -0.015(8) -0.008(10)
C212 0.073(11) 0.096(15) 0.059(10) 0.033(10) -0.003(9) -0.016(11)
C213 0.103(15) 0.112(17) 0.104(14) 0.039(14) -0.009(12) -0.003(14)
C214 0.094(13) 0.097(16) 0.090(13) 0.032(13) 0.000(11) -0.005(14)
C215 0.059(11) 0.089(14) 0.076(11) 0.005(12) -0.004(10) -0.010(11)
C216 0.034(8) 0.087(14) 0.072(10) -0.011(10) -0.019(7) 0.007(10)
N211 0.043(8) 0.129(14) 0.092(11) 0.037(11) 0.004(7) -0.009(9)
O211 0.104(13) 0.119(14) 0.069(10) 0.032(9) 0.000(9) -0.031(11)
O212 0.098(12) 0.131(15) 0.20(2) -0.005(14) 0.062(13) 0.044(11)
C221 0.032(11) 0.079(15) 0.055(13) 0.023(12) -0.013(9) -0.004(11)
C222 0.062(13) 0.064(16) 0.068(13) -0.002(13) 0.002(12) 0.005(13)
C223 0.062(13) 0.083(18) 0.077(14) 0.019(16) -0.004(12) 0.008(15)
C224 0.028(11) 0.11(2) 0.065(13) 0.012(16) 0.001(10) 0.020(15)
C225 0.030(10) 0.104(19) 0.077(14) -0.024(15) -0.017(10) 0.027(15)
C226 0.046(12) 0.092(17) 0.092(15) 0.003(14) -0.032(11) 0.008(14)
N221 0.069(13) 0.065(13) 0.085(15) 0.015(12) -0.041(12) -0.016(11)
O221 0.055(11) 0.124(19) 0.084(15) -0.026(14) -0.020(10) -0.009(12)
O222 0.11(2) 0.081(16) 0.10(2) 0.014(15) -0.037(17) -0.011(15)
C231 0.047(7) 0.154(14) 0.059(8) -0.022(10) 0.020(6) 0.019(9)
C232 0.054(8) 0.131(14) 0.084(11) 0.026(11) 0.020(8) 0.017(9)
C233 0.093(11) 0.079(10) 0.062(9) -0.004(8) 0.011(8) -0.013(9)
C234 0.080(9) 0.066(8) 0.055(7) -0.010(7) -0.011(7) 0.002(7)
C235 0.123(14) 0.105(12) 0.057(9) -0.004(9) -0.008(10) 0.037(11)
C236 0.140(15) 0.148(14) 0.051(9) -0.029(10) 0.001(10) 0.030(13)
N231 0.078(10) 0.23(2) 0.083(12) -0.044(14) 0.015(9) 0.009(14)
O231 0.22(2) 0.28(2) 0.022(5) -0.003(9) 0.017(8) 0.053(18)
O232 0.20(2) 0.20(2) 0.096(12) -0.073(13) -0.012(12) 0.039(17)
C241 0.125(19) 0.20(2) 0.20(2) -0.06(2) -0.012(19) -0.071(19)
C242 0.14(2) 0.21(2) 0.19(2) -0.02(2) 0.054(19) -0.111(18)
C243 0.16(2) 0.20(2) 0.15(2) -0.03(2) 0.092(17) -0.121(19)
C244 0.16(2) 0.24(2) 0.17(2) -0.02(2) 0.048(19) -0.07(2)
C245 0.123(19) 0.25(2) 0.20(2) -0.06(2) 0.00(2) 0.00(2)
C246 0.104(19) 0.25(2) 0.19(2) -0.03(2) -0.035(19) -0.04(2)
N241 0.14(2) 0.21(3) 0.23(3) -0.04(3) -0.09(2) -0.06(2)
O241 0.27(4) 0.14(3) 0.30(3) 0.05(3) -0.04(3) 0.01(3)
O242 0.11(2) 0.30(4) 0.108(18) -0.02(2) 0.011(15) -0.10(2)
C251 0.18(3) 0.25(4) 0.26(4) -0.02(4) 0.00(3) -0.02(4)
C252 0.19(4) 0.25(5) 0.27(5) 0.01(4) -0.02(4) -0.03(4)
C253 0.17(4) 0.21(5) 0.27(5) 0.01(5) -0.07(4) -0.04(4)
C254 0.19(4) 0.24(5) 0.29(5) -0.03(5) -0.09(4) -0.01(4)
C255 0.20(4) 0.25(5) 0.28(5) -0.06(5) -0.07(4) 0.00(4)
C256 0.21(4) 0.23(5) 0.25(5) -0.04(4) -0.02(4) 0.00(4)
N251 0.14(3) 0.29(4) 0.23(3) -0.02(3) 0.00(3) -0.01(3)
O251 0.13(3) 0.27(4) 0.22(4) 0.02(4) 0.00(3) -0.05(3)
O252 0.18(5) 0.31(6) 0.32(6) 0.09(6) -0.06(5) 0.01(5)
C261 0.16(2) 0.132(19) 0.085(18) -0.006(17) 0.012(18) 0.015(18)
C262 0.19(3) 0.11(3) 0.10(3) -0.01(2) 0.01(3) 0.04(3)
C263 0.20(4) 0.033(17) 0.12(3) 0.012(18) 0.02(3) 0.05(2)
C264 0.21(4) 0.05(2) 0.17(3) 0.01(3) 0.02(3) 0.01(3)
C265 0.21(4) 0.08(2) 0.20(3) 0.00(3) 0.01(3) 0.00(3)
C266 0.22(3) 0.11(3) 0.18(3) 0.01(3) 0.00(3) -0.01(3)
N261 0.131(19) 0.140(18) 0.059(16) -0.012(16) 0.010(16) 0.025(17)
O261 0.15(3) 0.16(3) 0.12(3) -0.02(2) -0.02(2) -0.02(3)
O262 0.16(3) 0.25(4) 0.058(19) 0.02(3) 0.02(2) -0.01(3)
C271 0.15(2) 0.25(2) 0.22(2) -0.05(2) -0.02(2) -0.04(2)
C272 0.13(2) 0.21(2) 0.20(2) -0.02(2) 0.02(2) -0.09(2)
C273 0.16(2) 0.22(3) 0.18(2) -0.03(2) 0.05(2) -0.10(2)
C274 0.16(2) 0.23(3) 0.17(3) -0.02(3) 0.06(2) -0.09(2)
C275 0.16(3) 0.26(3) 0.18(3) -0.02(3) 0.05(3) -0.05(3)
C276 0.17(3) 0.27(3) 0.21(3) -0.06(3) -0.01(3) -0.03(3)
N271 0.16(3) 0.25(3) 0.20(3) -0.04(3) -0.05(3) -0.03(3)
O271 0.06(2) 0.19(4) 0.24(4) -0.07(4) -0.06(3) 0.02(3)
O272 0.27(6) 0.32(7) 0.19(5) -0.02(5) 0.15(4) 0.02(6)

loop_
_atom_type_symbol
_atom_type_description
_atom_type_scat_dispersion_real
_atom_type_scat_dispersion_imag
_atom_type_scat_source
C C 0.0033 0.0016 'International Tables Vol C Tables 4.2.6.8 and 6.1.1.4'
H H 0.0000 0.0000 'International Tables Vol C Tables 4.2.6.8 and 6.1.1.4'
N N 0.0061 0.0033 'International Tables Vol C Tables 4.2.6.8 and 6.1.1.4'
O O 0.0106 0.0060 'International Tables Vol C Tables 4.2.6.8 and 6.1.1.4'
Zn Zn 0.2839 1.4301 'International Tables Vol C Tables 4.2.6.8 and 6.1.1.4'
I I -0.4742 1.8119 'International Tables Vol C Tables 4.2.6.8 and 6.1.1.4'

loop_
_geom_angle_atom_site_label_1
_geom_angle_atom_site_label_2
_geom_angle_atom_site_label_3
_geom_angle
_geom_angle_site_symmetry_1
_geom_angle_site_symmetry_3
N3 Zn1 N21 105.1(2) . .
N3 Zn1 I1 109.80(16) . .
N21 Zn1 I1 108.54(15) . .
N3 Zn1 I2 106.38(15) . .
N21 Zn1 I2 106.08(15) . .
I1 Zn1 I2 119.98(3) . .
N1 Zn2 N22 101.9(2) 3_545 .
N1 Zn2 I3 108.34(17) 3_545 .
N22 Zn2 I3 104.97(17) . .
N1 Zn2 I4 107.55(17) 3_545 .
N22 Zn2 I4 109.67(17) . .
I3 Zn2 I4 122.53(4) . .
N23 Zn3 N2 99.7(2) . 2_554
N23 Zn3 I6 104.77(14) . .
N2 Zn3 I6 108.81(15) 2_554 .
N23 Zn3 I5 106.29(14) . .
N2 Zn3 I5 109.06(14) 2_554 .
I6 Zn3 I5 125.12(3) . .
N1 C1 C2 121.9(7) . .
C1 C2 C5 119.6(7) . .
N1 C3 C4 121.7(7) . .
C5 C4 C3 119.4(7) . .
C2 C5 C4 118.3(6) . .
C2 C5 C6 121.6(6) . .
C4 C5 C6 120.1(6) . .
N6 C6 N4 125.2(6) . .
N6 C6 C5 117.1(6) . .
N4 C6 C5 117.6(6) . .
N2 C7 C8 122.1(6) . .
C7 C8 C11 120.3(6) . .
N2 C9 C10 122.9(6) . .
C9 C10 C11 118.6(6) . .
C8 C11 C10 117.9(6) . .
C8 C11 C12 121.5(6) . .
C10 C11 C12 120.5(6) . .
N5 C12 N4 125.5(6) . .
N5 C12 C11 117.3(6) . .
N4 C12 C11 117.2(6) . .
N3 C13 C14 122.2(6) . .
C13 C14 C17 119.6(6) . .
N3 C15 C16 122.8(6) . .
C17 C16 C15 119.2(6) . .
C16 C17 C14 118.2(6) . .
C16 C17 C18 121.6(6) . .
C14 C17 C18 120.2(6) . .
N6 C18 N5 124.7(6) . .
N6 C18 C17 117.9(6) . .
N5 C18 C17 117.4(5) . .
N21 C21 C22 123.0(6) . .
C25 C22 C21 118.6(6) . .
N21 C23 C24 122.5(6) . .
C25 C24 C23 119.1(6) . .
C24 C25 C22 118.7(5) . .
C24 C25 C26 121.0(5) . .
C22 C25 C26 120.2(5) . .
N24 C26 N26 125.1(5) . .
N24 C26 C25 118.0(5) . .
N26 C26 C25 116.8(5) . .
N22 C27 C28 123.1(7) . .
C31 C28 C27 118.8(7) . .
N22 C29 C30 122.7(6) . .
C29 C30 C31 119.3(6) . .
C30 C31 C28 118.0(6) . .
C30 C31 C32 121.5(6) . .
C28 C31 C32 120.5(5) . .
N24 C32 N25 125.9(5) . .
N24 C32 C31 117.7(5) . .
N25 C32 C31 116.4(5) . .
N23 C33 C34 123.3(6) . .
C33 C34 C37 118.9(6) . .
N23 C35 C36 123.0(6) . .
C35 C36 C37 118.5(5) . .
C34 C37 C36 118.9(5) . .
C34 C37 C38 121.2(5) . .
C36 C37 C38 119.9(5) . .
N25 C38 N26 125.4(5) . .
N25 C38 C37 118.0(5) . .
N26 C38 C37 116.5(5) . .
C3 N1 C1 119.1(6) . .
C3 N1 Zn2 121.9(5) . 3
C1 N1 Zn2 118.9(5) . 3
C9 N2 C7 118.1(6) . .
C9 N2 Zn3 120.8(4) . 2
C7 N2 Zn3 120.7(4) . 2
C15 N3 C13 118.0(6) . .
C15 N3 Zn1 122.1(4) . .
C13 N3 Zn1 119.8(4) . .
C6 N4 C12 114.4(6) . .
C12 N5 C18 114.7(5) . .
C6 N6 C18 115.4(5) . .
C23 N21 C21 117.9(5) . .
C23 N21 Zn1 119.5(4) . .
C21 N21 Zn1 121.7(4) . .
C27 N22 C29 118.1(6) . .
C27 N22 Zn2 122.1(5) . .
C29 N22 Zn2 119.6(4) . .
C33 N23 C35 117.4(5) . .
C33 N23 Zn3 122.3(4) . .
C35 N23 Zn3 120.3(4) . .
C32 N24 C26 114.3(5) . .
C38 N25 C32 114.4(5) . .
C38 N26 C26 114.9(5) . .
C106 C101 C102 118.8(6) . .
C106 C101 C118 118.9(7) . .
C102 C101 C118 122.1(9) . .
C103 C102 C101 121.2(7) . .
C103 C102 N101 113.4(16) . .
C101 C102 N101 124.2(16) . .
C102 C103 C104 119.8(7) . .
C105 C104 C103 119.4(7) . .
C104 C105 C106 120.4(7) . .
C101 C106 C105 120.1(7) . .
C101 C106 C107 120.9(6) . .
C105 C106 C107 119.0(9) . .
C112 C107 C106 119.9(7) . .
C112 C107 C108 119.9(7) . .
C106 C107 C108 120.2(9) . .
C109 C108 C107 120.2(7) . .
C108 C109 C110 119.7(7) . .
C111 C110 C109 120.2(7) . .
C110 C111 C112 120.2(7) . .
C107 C112 C111 119.5(7) . .
C107 C112 C113 119.7(6) . .
C111 C112 C113 120.8(9) . .
C118 C113 C114 120.5(7) . .
C118 C113 C112 120.7(6) . .
C114 C113 C112 118.8(9) . .
C115 C114 C113 119.9(7) . .
C116 C115 C114 119.7(7) . .
C117 C116 C115 120.4(7) . .
C116 C117 C118 120.3(7) . .
C113 C118 C117 119.1(6) . .
C113 C118 C101 119.4(7) . .
C117 C118 C101 121.5(9) . .
C122 C121 C126 119.3(13) . .
C122 C121 C138 121.3(13) . .
C126 C121 C138 119.2(11) . .
C123 C122 C121 123.4(14) . .
C123 C122 N121 112.4(17) . .
C121 C122 N121 123.8(17) . .
C122 C123 C124 118.1(15) . .
C125 C124 C123 119.1(15) . .
C124 C125 C126 123.3(15) . .
C125 C126 C127 123.2(14) . .
C125 C126 C121 116.4(13) . .
C127 C126 C121 120.4(13) . .
C132 C127 C126 120.4(13) . .
C132 C127 C128 120.8(13) . .
C126 C127 C128 118.8(14) . .
C129 C128 C127 120.4(16) . .
C128 C129 C130 119.8(16) . .
C131 C130 C129 119.7(16) . .
C130 C131 C132 122.7(16) . .
C127 C132 C131 116.5(13) . .
C127 C132 C133 120.7(12) . .
C131 C132 C133 122.8(14) . .
C138 C133 C134 120.0(13) . .
C138 C133 C132 119.6(12) . .
C134 C133 C132 120.2(13) . .
C135 C134 C133 120.6(15) . .
C136 C135 C134 118.3(16) . .
C137 C136 C135 122.1(16) . .
C136 C137 C138 121.9(15) . .
C133 C138 C137 116.7(13) . .
C133 C138 C121 119.2(12) . .
C137 C138 C121 124.1(14) . .
C142 C141 C146 118.3(16) . .
C142 C141 C158 122.6(17) . .
C146 C141 C158 119.0(16) . .
C143 C142 C141 122.7(18) . .
C143 C142 N141 114(2) . .
C141 C142 N141 123(2) . .
C142 C143 C144 119(2) . .
C145 C144 C143 120(2) . .
C144 C145 C146 121(2) . .
C141 C146 C145 119.0(18) . .
C141 C146 C147 120.6(18) . .
C145 C146 C147 120.3(19) . .
C152 C147 C146 120.0(18) . .
C152 C147 C148 122.2(18) . .
C146 C147 C148 117.8(19) . .
C149 C148 C147 121(2) . .
C148 C149 C150 117(2) . .
C151 C150 C149 122(2) . .
C150 C151 C152 123(2) . .
C151 C152 C147 114.9(17) . .
C151 C152 C153 123.7(18) . .
C147 C152 C153 121.3(16) . .
C154 C153 C158 117.9(17) . .
C154 C153 C152 124.5(19) . .
C158 C153 C152 117.4(17) . .
C155 C154 C153 122.1(19) . .
C156 C155 C154 119(2) . .
C157 C156 C155 121(2) . .
C156 C157 C158 122.0(19) . .
C153 C158 C157 118.6(17) . .
C153 C158 C141 121.4(17) . .
C157 C158 C141 119.9(18) . .
C206 C201 C202 120.6(6) . .
C206 C201 N201 117.8(11) . .
C202 C201 N201 121.6(11) . .
C203 C202 C201 119.2(6) . .
C204 C203 C202 120.1(6) . .
C205 C204 C203 120.2(6) . .
C204 C205 C206 119.7(6) . .
C201 C206 C205 120.0(6) . .
O202 N201 O201 132.2(16) . .
O202 N201 C201 114.7(12) . .
O201 N201 C201 112.1(12) . .
C212 C211 C216 122.9(12) . .
C212 C211 N211 119.5(13) . .
C216 C211 N211 117.6(13) . .
C213 C212 C211 118.5(13) . .
C212 C213 C214 118.9(15) . .
C215 C214 C213 121.8(15) . .
C214 C215 C216 120.6(15) . .
C215 C216 C211 116.8(13) . .
O212 N211 O211 127.6(16) . .
O212 N211 C211 115.1(14) . .
O211 N211 C211 116.8(14) . .
C226 C221 C222 120.9(14) . .
C226 C221 N221 117.3(15) . .
C222 C221 N221 121.7(15) . .
C221 C222 C223 118.5(15) . .
C224 C223 C222 120.0(17) . .
C225 C224 C223 121.0(16) . .
C224 C225 C226 119.6(17) . .
C225 C226 C221 119.7(16) . .
O222 N221 O221 127(2) . .
O222 N221 C221 118.1(17) . .
O221 N221 C221 114.8(15) . .
C232 C231 C236 122.2(11) . .
C232 C231 N231 121.3(13) . .
C236 C231 N231 116.4(12) . .
C231 C232 C233 118.9(12) . .
C234 C233 C232 119.5(12) . .
C233 C234 C235 122.2(11) . .
C234 C235 C236 118.5(13) . .
C231 C236 C235 118.3(13) . .
O232 N231 O231 125.9(16) . .
O232 N231 C231 117.8(14) . .
O231 N231 C231 116.2(14) . .
C246 C241 C242 120.4(6) . .
C246 C241 N241 117.5(15) . .
C242 C241 N241 122.0(15) . .
C243 C242 C241 119.6(7) . .
C242 C243 C244 120.2(7) . .
C245 C244 C243 120.3(7) . .
C244 C245 C246 119.9(7) . .
C241 C246 C245 119.5(7) . .
O242 N241 O241 129.2(16) . .
O242 N241 C241 115.8(13) . .
O241 N241 C241 115.0(13) . .
C252 C251 C256 120.4(7) . .
C252 C251 N251 123.7(18) . .
C256 C251 N251 115.8(18) . .
C251 C252 C253 120.0(7) . .
C254 C253 C252 119.6(7) . .
C253 C254 C255 120.4(7) . .
C254 C255 C256 119.8(7) . .
C251 C256 C255 119.3(7) . .
O252 N251 O251 129.0(18) . .
O252 N251 C251 114.2(14) . .
O251 N251 C251 115.5(14) . .
C262 C261 C266 119.9(6) . .
C262 C261 N261 123.4(15) . .
C266 C261 N261 116.7(15) . .
C261 C262 C263 120.0(7) . .
C264 C263 C262 120.0(7) . .
C263 C264 C265 120.0(7) . .
C264 C265 C266 120.0(7) . .
C261 C266 C265 120.0(7) . .
O262 N261 O261 127.7(16) . .
O262 N261 C261 115.8(13) . .
O261 N261 C261 116.5(13) . .
C276 C271 C272 119.9(7) . .
C276 C271 N271 118.8(17) . .
C272 C271 N271 120.8(17) . .
C273 C272 C271 119.7(7) . .
C272 C273 C274 119.2(8) . .
C275 C274 C273 118.9(9) . .
C274 C275 C276 119.1(8) . .
C271 C276 C275 119.7(7) . .
O271 N271 O272 126.4(19) . .
O271 N271 C271 113.8(15) . .
O272 N271 C271 115.8(15) . .

loop_
_geom_bond_atom_site_label_1
_geom_bond_atom_site_label_2
_geom_bond_distance
_geom_bond_site_symmetry_2
Zn1 N3 2.039(5) .
Zn1 N21 2.041(5) .
Zn1 I1 2.5428(9) .
Zn1 I2 2.5572(10) .
Zn2 N1 2.056(5) 3_545
Zn2 N22 2.064(5) .
Zn2 I3 2.5319(12) .
Zn2 I4 2.5460(11) .
Zn3 N23 2.059(5) .
Zn3 N2 2.067(5) 2_554
Zn3 I6 2.5388(9) .
Zn3 I5 2.5415(10) .
C1 N1 1.343(9) .
C1 C2 1.375(9) .
C2 C5 1.379(9) .
C3 N1 1.328(9) .
C3 C4 1.386(10) .
C4 C5 1.381(10) .
C5 C6 1.483(8) .
C6 N6 1.326(8) .
C6 N4 1.330(8) .
C7 N2 1.342(8) .
C7 C8 1.364(10) .
C8 C11 1.386(9) .
C9 N2 1.340(8) .
C9 C10 1.383(9) .
C10 C11 1.388(9) .
C11 C12 1.484(9) .
C12 N5 1.321(8) .
C12 N4 1.341(8) .
C13 N3 1.344(8) .
C13 C14 1.377(9) .
C14 C17 1.380(9) .
C15 N3 1.333(9) .
C15 C16 1.378(10) .
C16 C17 1.378(9) .
C17 C18 1.475(8) .
C18 N6 1.328(8) .
C18 N5 1.343(8) .
C21 N21 1.342(8) .
C21 C22 1.383(8) .
C22 C25 1.383(8) .
C23 N21 1.332(8) .
C23 C24 1.389(9) .
C24 C25 1.380(8) .
C25 C26 1.478(7) .
C26 N24 1.338(7) .
C26 N26 1.342(7) .
C27 N22 1.320(9) .
C27 C28 1.389(9) .
C28 C31 1.388(9) .
C29 N22 1.341(9) .
C29 C30 1.379(9) .
C30 C31 1.383(8) .
C31 C32 1.473(8) .
C32 N24 1.335(7) .
C32 N25 1.342(8) .
C33 N23 1.335(8) .
C33 C34 1.371(9) .
C34 C37 1.380(8) .
C35 N23 1.350(8) .
C35 C36 1.372(9) .
C36 C37 1.387(8) .
C37 C38 1.484(8) .
C38 N25 1.328(7) .
C38 N26 1.336(7) .
N1 Zn2 2.056(5) 3
N2 Zn3 2.067(5) 2
C101 C106 1.392(7) .
C101 C102 1.398(8) .
C101 C118 1.419(7) .
C102 C103 1.377(8) .
C102 N101 1.430(15) .
C103 C104 1.398(8) .
C104 C105 1.390(8) .
C105 C106 1.395(8) .
C106 C107 1.397(7) .
C107 C112 1.388(7) .
C107 C108 1.399(8) .
C108 C109 1.386(8) .
C109 C110 1.391(8) .
C110 C111 1.385(8) .
C111 C112 1.398(8) .
C112 C113 1.401(7) .
C113 C118 1.389(7) .
C113 C114 1.396(8) .
C114 C115 1.389(8) .
C115 C116 1.388(8) .
C116 C117 1.384(8) .
C117 C118 1.402(8) .
C121 C122 1.406(15) .
C121 C126 1.418(14) .
C121 C138 1.473(14) .
C122 C123 1.375(16) .
C122 N121 1.436(18) .
C123 C124 1.407(17) .
C124 C125 1.401(16) .
C125 C126 1.413(15) .
C126 C127 1.421(13) .
C127 C132 1.403(15) .
C127 C128 1.418(15) .
C128 C129 1.374(16) .
C129 C130 1.394(17) .
C130 C131 1.379(17) .
C131 C132 1.409(16) .
C132 C133 1.441(14) .
C133 C138 1.415(15) .
C133 C134 1.419(15) .
C134 C135 1.397(16) .
C135 C136 1.375(17) .
C136 C137 1.361(17) .
C137 C138 1.411(15) .
C141 C142 1.410(17) .
C141 C146 1.396(16) .
C141 C158 1.454(16) .
C142 C143 1.371(18) .
C142 N141 1.43(2) .
C143 C144 1.399(18) .
C144 C145 1.388(18) .
C145 C146 1.407(17) .
C146 C147 1.412(15) .
C147 C152 1.411(16) .
C147 C148 1.412(17) .
C148 C149 1.391(18) .
C149 C150 1.393(19) .
C150 C151 1.380(18) .
C151 C152 1.397(17) .
C152 C153 1.440(16) .
C153 C154 1.415(17) .
C153 C158 1.409(16) .
C154 C155 1.395(18) .
C155 C156 1.385(18) .
C156 C157 1.368(18) .
C157 C158 1.412(17) .
C201 C206 1.380(7) .
C201 C202 1.388(7) .
C201 N201 1.505(12) .
C202 C203 1.387(7) .
C203 C204 1.386(7) .
C204 C205 1.383(7) .
C205 C206 1.386(7) .
N201 O202 1.207(11) .
N201 O201 1.217(11) .
C211 C212 1.385(13) .
C211 C216 1.392(13) .
C211 N211 1.494(13) .
C212 C213 1.380(13) .
C213 C214 1.380(13) .
C214 C215 1.368(13) .
C215 C216 1.385(13) .
N211 O212 1.211(13) .
N211 O211 1.220(13) .
C221 C226 1.381(14) .
C221 C222 1.389(13) .
C221 N221 1.493(14) .
C222 C223 1.388(14) .
C223 C224 1.377(14) .
C224 C225 1.372(14) .
C225 C226 1.379(14) .
N221 O222 1.219(14) .
N221 O221 1.232(14) .
C231 C232 1.365(12) .
C231 C236 1.384(13) .
C231 N231 1.498(13) .
C232 C233 1.382(12) .
C233 C234 1.369(12) .
C234 C235 1.372(13) .
C235 C236 1.403(13) .
N231 O232 1.215(13) .
N231 O231 1.218(13) .
C241 C246 1.389(7) .
C241 C242 1.392(7) .
C241 N241 1.496(12) .
C242 C243 1.383(7) .
C243 C244 1.386(7) .
C244 C245 1.386(7) .
C245 C246 1.394(7) .
N241 O242 1.206(11) .
N241 O241 1.221(11) .
C251 C252 1.385(7) .
C251 C256 1.391(7) .
C251 N251 1.495(13) .
C252 C253 1.391(7) .
C253 C254 1.388(7) .
C254 C255 1.389(7) .
C255 C256 1.392(7) .
N251 O252 1.210(12) .
N251 O251 1.215(11) .
C261 C262 1.389(7) .
C261 C266 1.392(7) .
C261 N261 1.502(12) .
C262 C263 1.391(7) .
C263 C264 1.388(7) .
C264 C265 1.389(7) .
C265 C266 1.390(7) .
N261 O262 1.207(11) .
N261 O261 1.215(11) .
C271 C276 1.390(7) .
C271 C272 1.391(7) .
C271 N271 1.507(13) .
C272 C273 1.388(7) .
C273 C274 1.393(8) .
C274 C275 1.392(8) .
C275 C276 1.394(7) .
N271 O271 1.217(12) .
N271 O272 1.213(12) .

loop_
_geom_torsion_atom_site_label_1
_geom_torsion_atom_site_label_2
_geom_torsion_atom_site_label_3
_geom_torsion_atom_site_label_4
_geom_torsion
_geom_torsion_site_symmetry_1
_geom_torsion_site_symmetry_4
N1 C1 C2 C5 -0.8(11) . .
N1 C3 C4 C5 3.0(13) . .
C1 C2 C5 C4 0.9(11) . .
C1 C2 C5 C6 176.7(7) . .
C3 C4 C5 C2 -1.9(12) . .
C3 C4 C5 C6 -177.8(7) . .
C2 C5 C6 N6 21.8(9) . .
C4 C5 C6 N6 -162.4(7) . .
C2 C5 C6 N4 -153.9(7) . .
C4 C5 C6 N4 21.8(10) . .
N2 C7 C8 C11 -0.4(11) . .
N2 C9 C10 C11 -1.4(12) . .
C7 C8 C11 C10 1.5(10) . .
C7 C8 C11 C12 179.3(6) . .
C9 C10 C11 C8 -0.6(10) . .
C9 C10 C11 C12 -178.4(7) . .
C8 C11 C12 N5 -174.4(6) . .
C10 C11 C12 N5 3.3(9) . .
C8 C11 C12 N4 3.8(9) . .
C10 C11 C12 N4 -178.5(6) . .
N3 C13 C14 C17 1.9(11) . .
N3 C15 C16 C17 0.8(12) . .
C15 C16 C17 C14 -0.4(11) . .
C15 C16 C17 C18 -178.9(6) . .
C13 C14 C17 C16 -0.8(10) . .
C13 C14 C17 C18 177.7(6) . .
C16 C17 C18 N6 16.8(9) . .
C14 C17 C18 N6 -161.7(6) . .
C16 C17 C18 N5 -165.9(6) . .
C14 C17 C18 N5 15.6(9) . .
N21 C21 C22 C25 1.0(9) . .
N21 C23 C24 C25 0.1(11) . .
C23 C24 C25 C22 -3.1(9) . .
C23 C24 C25 C26 175.4(6) . .
C21 C22 C25 C24 2.6(8) . .
C21 C22 C25 C26 -176.0(5) . .
C24 C25 C26 N24 6.1(8) . .
C22 C25 C26 N24 -175.4(5) . .
C24 C25 C26 N26 -171.4(5) . .
C22 C25 C26 N26 7.1(7) . .
N22 C27 C28 C31 2.1(13) . .
N22 C29 C30 C31 1.8(10) . .
C29 C30 C31 C28 0.5(10) . .
C29 C30 C31 C32 -178.0(6) . .
C27 C28 C31 C30 -2.4(11) . .
C27 C28 C31 C32 176.1(7) . .
C30 C31 C32 N24 -173.0(6) . .
C28 C31 C32 N24 8.5(9) . .
C30 C31 C32 N25 6.1(8) . .
C28 C31 C32 N25 -172.3(6) . .
N23 C33 C34 C37 0.9(10) . .
N23 C35 C36 C37 1.7(10) . .
C33 C34 C37 C36 -0.9(9) . .
C33 C34 C37 C38 177.9(6) . .
C35 C36 C37 C34 -0.3(9) . .
C35 C36 C37 C38 -179.2(5) . .
C34 C37 C38 N25 0.8(8) . .
C36 C37 C38 N25 179.6(5) . .
C34 C37 C38 N26 -178.7(5) . .
C36 C37 C38 N26 0.1(8) . .
C4 C3 N1 C1 -2.9(12) . .
C4 C3 N1 Zn2 173.6(7) . 3
C2 C1 N1 C3 1.8(11) . .
C2 C1 N1 Zn2 -174.8(6) . 3
C10 C9 N2 C7 2.5(11) . .
C10 C9 N2 Zn3 -170.0(6) . 2
C8 C7 N2 C9 -1.6(10) . .
C8 C7 N2 Zn3 171.0(5) . 2
C16 C15 N3 C13 0.2(11) . .
C16 C15 N3 Zn1 -176.7(6) . .
C14 C13 N3 C15 -1.5(10) . .
C14 C13 N3 Zn1 175.5(5) . .
N21 Zn1 N3 C15 -34.3(6) . .
I1 Zn1 N3 C15 82.2(6) . .
I2 Zn1 N3 C15 -146.5(5) . .
N21 Zn1 N3 C13 148.8(5) . .
I1 Zn1 N3 C13 -94.7(5) . .
I2 Zn1 N3 C13 36.6(5) . .
N6 C6 N4 C12 -1.5(9) . .
C5 C6 N4 C12 173.9(6) . .
N5 C12 N4 C6 3.6(10) . .
C11 C12 N4 C6 -174.5(6) . .
N4 C12 N5 C18 -3.5(9) . .
C11 C12 N5 C18 174.6(5) . .
N6 C18 N5 C12 1.3(9) . .
C17 C18 N5 C12 -175.8(6) . .
N4 C6 N6 C18 -0.4(9) . .
C5 C6 N6 C18 -175.8(5) . .
N5 C18 N6 C6 0.6(9) . .
C17 C18 N6 C6 177.6(5) . .
C24 C23 N21 C21 3.4(10) . .
C24 C23 N21 Zn1 -165.8(5) . .
C22 C21 N21 C23 -4.0(9) . .
C22 C21 N21 Zn1 164.9(5) . .
N3 Zn1 N21 C23 -69.8(5) . .
I1 Zn1 N21 C23 172.8(5) . .
I2 Zn1 N21 C23 42.6(5) . .
N3 Zn1 N21 C21 121.5(5) . .
I1 Zn1 N21 C21 4.0(5) . .
I2 Zn1 N21 C21 -126.1(4) . .
C28 C27 N22 C29 0.2(12) . .
C28 C27 N22 Zn2 -174.4(7) . .
C30 C29 N22 C27 -2.2(10) . .
C30 C29 N22 Zn2 172.6(5) . .
N1 Zn2 N22 C27 -87.5(6) 3_545 .
I3 Zn2 N22 C27 25.4(6) . .
I4 Zn2 N22 C27 158.8(6) . .
N1 Zn2 N22 C29 97.9(5) 3_545 .
I3 Zn2 N22 C29 -149.2(5) . .
I4 Zn2 N22 C29 -15.8(5) . .
C34 C33 N23 C35 0.4(9) . .
C34 C33 N23 Zn3 -176.3(5) . .
C36 C35 N23 C33 -1.7(9) . .
C36 C35 N23 Zn3 175.1(5) . .
N2 Zn3 N23 C33 -45.3(5) 2_554 .
I6 Zn3 N23 C33 -157.9(5) . .
I5 Zn3 N23 C33 68.0(5) . .
N2 Zn3 N23 C35 138.1(5) 2_554 .
I6 Zn3 N23 C35 25.5(5) . .
I5 Zn3 N23 C35 -108.6(5) . .
N25 C32 N24 C26 0.9(8) . .
C31 C32 N24 C26 -180.0(5) . .
N26 C26 N24 C32 0.2(8) . .
C25 C26 N24 C32 -177.1(5) . .
N26 C38 N25 C32 0.7(8) . .
C37 C38 N25 C32 -178.7(5) . .
N24 C32 N25 C38 -1.3(8) . .
C31 C32 N25 C38 179.6(5) . .
N25 C38 N26 C26 0.2(8) . .
C37 C38 N26 C26 179.6(5) . .
N24 C26 N26 C38 -0.7(8) . .
C25 C26 N26 C38 176.6(5) . .
C106 C101 C102 C103 3(2) . .
C118 C101 C102 C103 179(2) . .
C106 C101 C102 N101 170(3) . .
C118 C101 C102 N101 -15(2) . .
C101 C102 C103 C104 -1(2) . .
N101 C102 C103 C104 -169(3) . .
C102 C103 C104 C105 -5(5) . .
C103 C104 C105 C106 7(6) . .
C102 C101 C106 C105 -1(5) . .
C118 C101 C106 C105 -176(4) . .
C102 C101 C106 C107 -179(3) . .
C118 C101 C106 C107 6(6) . .
C104 C105 C106 C101 -4(7) . .
C104 C105 C106 C107 174(5) . .
C101 C106 C107 C112 0(7) . .
C105 C106 C107 C112 -178(5) . .
C101 C106 C107 C108 -179(4) . .
C105 C106 C107 C108 3(7) . .
C112 C107 C108 C109 6(7) . .
C106 C107 C108 C109 -175(5) . .
C107 C108 C109 C110 -5(7) . .
C108 C109 C110 C111 0(6) . .
C109 C110 C111 C112 4(6) . .
C106 C107 C112 C111 178(5) . .
C108 C107 C112 C111 -3(7) . .
C106 C107 C112 C113 -3(7) . .
C108 C107 C112 C113 176(5) . .
C110 C111 C112 C107 -2(7) . .
C110 C111 C112 C113 179(4) . .
C107 C112 C113 C118 1(7) . .
C111 C112 C113 C118 180(4) . .
C107 C112 C113 C114 -177(4) . .
C111 C112 C113 C114 1(7) . .
C118 C113 C114 C115 -4(6) . .
C112 C113 C114 C115 174(4) . .
C113 C114 C115 C116 5(6) . .
C114 C115 C116 C117 -3(6) . .
C115 C116 C117 C118 2(6) . .
C114 C113 C118 C117 2(6) . .
C112 C113 C118 C117 -176(4) . .
C114 C113 C118 C101 -177(4) . .
C112 C113 C118 C101 5(6) . .
C116 C117 C118 C113 -1(6) . .
C116 C117 C118 C101 179(3) . .
C106 C101 C118 C113 -8(5) . .
C102 C101 C118 C113 177(3) . .
C106 C101 C118 C117 172(4) . .
C102 C101 C118 C117 -3(5) . .
C126 C121 C122 C123 -8(4) . .
C138 C121 C122 C123 177(2) . .
C126 C121 C122 N121 -179(2) . .
C138 C121 C122 N121 5(4) . .
C121 C122 C123 C124 7(4) . .
N121 C122 C123 C124 179(2) . .
C122 C123 C124 C125 -3(4) . .
C123 C124 C125 C126 1(4) . .
C124 C125 C126 C127 177(3) . .
C124 C125 C126 C121 -2(4) . .
C122 C121 C126 C125 5(4) . .
C138 C121 C126 C125 -180(2) . .
C122 C121 C126 C127 -174(3) . .
C138 C121 C126 C127 1(4) . .
C125 C126 C127 C132 -174(3) . .
C121 C126 C127 C132 5(4) . .
C125 C126 C127 C128 6(5) . .
C121 C126 C127 C128 -176(3) . .
C132 C127 C128 C129 3(4) . .
C126 C127 C128 C129 -176(3) . .
C127 C128 C129 C130 0(4) . .
C128 C129 C130 C131 -4(4) . .
C129 C130 C131 C132 4(5) . .
C126 C127 C132 C131 176(3) . .
C128 C127 C132 C131 -3(4) . .
C126 C127 C132 C133 -6(5) . .
C128 C127 C132 C133 175(3) . .
C130 C131 C132 C127 -1(5) . .
C130 C131 C132 C133 -179(3) . .
C127 C132 C133 C138 0(4) . .
C131 C132 C133 C138 178(3) . .
C127 C132 C133 C134 -176(3) . .
C131 C132 C133 C134 2(4) . .
C138 C133 C134 C135 -3(4) . .
C132 C133 C134 C135 173(3) . .
C133 C134 C135 C136 0(3) . .
C134 C135 C136 C137 -1(4) . .
C135 C136 C137 C138 4(4) . .
C134 C133 C138 C137 6(4) . .
C132 C133 C138 C137 -170(2) . .
C134 C133 C138 C121 -177(2) . .
C132 C133 C138 C121 7(4) . .
C136 C137 C138 C133 -7(3) . .
C136 C137 C138 C121 176(2) . .
C122 C121 C138 C133 168(2) . .
C126 C121 C138 C133 -7(4) . .
C122 C121 C138 C137 -15(4) . .
C126 C121 C138 C137 170(2) . .
C146 C141 C142 C143 1(7) . .
C158 C141 C142 C143 -179(5) . .
C146 C141 C142 N141 174(4) . .
C158 C141 C142 N141 -5(7) . .
C141 C142 C143 C144 -3(7) . .
N141 C142 C143 C144 -177(4) . .
C142 C143 C144 C145 5(7) . .
C143 C144 C145 C146 -4(7) . .
C142 C141 C146 C145 0(7) . .
C158 C141 C146 C145 179(5) . .
C142 C141 C146 C147 177(5) . .
C158 C141 C146 C147 -3(7) . .
C144 C145 C146 C141 2(7) . .
C144 C145 C146 C147 -175(5) . .
C141 C146 C147 C152 5(7) . .
C145 C146 C147 C152 -177(5) . .
C141 C146 C147 C148 -177(5) . .
C145 C146 C147 C148 0(7) . .
C152 C147 C148 C149 -5(8) . .
C146 C147 C148 C149 178(5) . .
C147 C148 C149 C150 1(7) . .
C148 C149 C150 C151 4(7) . .
C149 C150 C151 C152 -6(7) . .
C150 C151 C152 C147 1(7) . .
C150 C151 C152 C153 -175(4) . .
C146 C147 C152 C151 -179(5) . .
C148 C147 C152 C151 4(7) . .
C146 C147 C152 C153 -3(7) . .
C148 C147 C152 C153 -180(5) . .
C151 C152 C153 C154 -11(7) . .
C147 C152 C153 C154 173(4) . .
C151 C152 C153 C158 174(4) . .
C147 C152 C153 C158 -2(7) . .
C158 C153 C154 C155 -6(6) . .
C152 C153 C154 C155 178(4) . .
C153 C154 C155 C156 5(6) . .
C154 C155 C156 C157 -2(7) . .
C155 C156 C157 C158 0(7) . .
C154 C153 C158 C157 5(6) . .
C152 C153 C158 C157 -180(4) . .
C154 C153 C158 C141 -171(4) . .
C152 C153 C158 C141 5(7) . .
C156 C157 C158 C153 -2(7) . .
C156 C157 C158 C141 174(5) . .
C142 C141 C158 C153 178(5) . .
C146 C141 C158 C153 -2(7) . .
C142 C141 C158 C157 2(7) . .
C146 C141 C158 C157 -178(5) . .
C206 C201 C202 C203 1.1(19) . .
N201 C201 C202 C203 -177.8(14) . .
C201 C202 C203 C204 -4(2) . .
C202 C203 C204 C205 5(2) . .
C203 C204 C205 C206 -4(2) . .
C202 C201 C206 C205 -0.1(18) . .
N201 C201 C206 C205 178.9(14) . .
C204 C205 C206 C201 2(2) . .
C206 C201 N201 O202 4(3) . .
C202 C201 N201 O202 -176.6(18) . .
C206 C201 N201 O201 174.7(17) . .
C202 C201 N201 O201 -6(3) . .
C216 C211 C212 C213 -6(3) . .
N211 C211 C212 C213 177(2) . .
C211 C212 C213 C214 6(4) . .
C212 C213 C214 C215 0(4) . .
C213 C214 C215 C216 -6(4) . .
C214 C215 C216 C211 6(4) . .
C212 C211 C216 C215 1(3) . .
N211 C211 C216 C215 177(2) . .
C212 C211 N211 O212 -178(2) . .
C216 C211 N211 O212 5(3) . .
C212 C211 N211 O211 10(3) . .
C216 C211 N211 O211 -167(2) . .
C226 C221 C222 C223 -3(5) . .
N221 C221 C222 C223 177(3) . .
C221 C222 C223 C224 6(6) . .
C222 C223 C224 C225 -4(6) . .
C223 C224 C225 C226 -1(6) . .
C224 C225 C226 C221 4(5) . .
C222 C221 C226 C225 -2(5) . .
N221 C221 C226 C225 179(3) . .
C226 C221 N221 O222 5(4) . .
C222 C221 N221 O222 -175(3) . .
C226 C221 N221 O221 -174(2) . .
C222 C221 N221 O221 7(4) . .
C236 C231 C232 C233 3.5(17) . .
N231 C231 C232 C233 -179.2(11) . .
C231 C232 C233 C234 0.0(14) . .
C232 C233 C234 C235 0(2) . .
C233 C234 C235 C236 -3(3) . .
C232 C231 C236 C235 -7(3) . .
N231 C231 C236 C235 176.0(18) . .
C234 C235 C236 C231 6(3) . .
C232 C231 N231 O232 174.6(17) . .
C236 C231 N231 O232 -8(3) . .
C232 C231 N231 O231 -4(2) . .
C236 C231 N231 O231 173.8(19) . .
C246 C241 C242 C243 -0.2(3) . .
N241 C241 C242 C243 -180.0(3) . .
C241 C242 C243 C244 -0.1(3) . .
C242 C243 C244 C245 0.1(6) . .
C243 C244 C245 C246 0.1(8) . .
C242 C241 C246 C245 0.3(6) . .
N241 C241 C246 C245 -179.8(5) . .
C244 C245 C246 C241 -0.3(8) . .
C246 C241 N241 O242 0.4(7) . .
C242 C241 N241 O242 -179.7(4) . .
C246 C241 N241 O241 -179.9(5) . .
C242 C241 N241 O241 0.0(6) . .
C256 C251 C252 C253 -1(3) . .
N251 C251 C252 C253 -178(2) . .
C251 C252 C253 C254 -3(3) . .
C252 C253 C254 C255 2(6) . .
C253 C254 C255 C256 5(7) . .
C252 C251 C256 C255 8(5) . .
N251 C251 C256 C255 -175(4) . .
C254 C255 C256 C251 -9(7) . .
C252 C251 N251 O252 178(3) . .
C256 C251 N251 O252 1(5) . .
C252 C251 N251 O251 -13(5) . .
C256 C251 N251 O251 170(4) . .
C266 C261 C262 C263 0.0(3) . .
N261 C261 C262 C263 180.0(3) . .
C261 C262 C263 C264 0.0(3) . .
C262 C263 C264 C265 0.0(6) . .
C263 C264 C265 C266 0.0(8) . .
C262 C261 C266 C265 -0.1(6) . .
N261 C261 C266 C265 179.9(5) . .
C264 C265 C266 C261 0.1(8) . .
C262 C261 N261 O262 180.0(4) . .
C266 C261 N261 O262 -0.1(7) . .
C262 C261 N261 O261 0.1(7) . .
C266 C261 N261 O261 -179.9(5) . .
C276 C271 C272 C273 -6(3) . .
N271 C271 C272 C273 -177(2) . .
C271 C272 C273 C274 -8(2) . .
C272 C273 C274 C275 21(4) . .
C273 C274 C275 C276 -20(6) . .
C272 C271 C276 C275 7(5) . .
N271 C271 C276 C275 179(4) . .
C274 C275 C276 C271 5(6) . .
C276 C271 N271 O271 -177(4) . .
C272 C271 N271 O271 -5(4) . .
C276 C271 N271 O272 24(5) . .
C272 C271 N271 O272 -165(3) . .
